data_7205924
loop_
_publ_author_name
'Furman, Joshua D.'
'Burwood, Ryan P.'
'Tang, Min'
'Mikhailovsky, Alexander A.'
'Cheetham, Anthony K.'

_publ_section_title
;
 Understanding ligand-centred photoluminescence through flexibility and
 bonding of anthraquinone inorganic--organic frameworks
;
_journal_issue 18
_journal_name_full 'Journal of Materials Chemistry'
_journal_page_first 6595
_journal_paper_doi 10.1039/c0jm03907a
_journal_volume 21
_journal_year 2011
_chemical_formula_moiety 'C16 H16 Ni O11, 2(H2 O)'
_chemical_formula_sum 'C16 H20 Ni O13'
_chemical_formula_weight 479.03
_chemical_name_common 'Ni(II) Anthraquinone-2,3-Dicarboxylic Acid'
_chemical_name_systematic
;
?
;
_space_group_IT_number 14
_symmetry_cell_setting monoclinic
_symmetry_space_group_name_Hall '-P 2ybc'
_symmetry_space_group_name_H-M 'P 1 21/c 1'
_atom_sites_solution_hydrogens geom
_atom_sites_solution_primary direct
_atom_sites_solution_secondary difmap
_audit_creation_method SHELXL-97
_cell_angle_alpha 90.00
_cell_angle_beta 106.064(4)
_cell_angle_gamma 90.00
_cell_formula_units_Z 4
_cell_length_a 16.308(3)
_cell_length_b 7.4101(15)
_cell_length_c 16.183(3)
_cell_measurement_reflns_used 900
_cell_measurement_temperature 293(2)
_cell_measurement_theta_max 12.12
_cell_measurement_theta_min 2.58
_cell_volume 1879.3(6)
_computing_cell_refinement 'Bruker XSCANS'
_computing_data_collection 'Bruker XSCANS'
_computing_data_reduction 'Bruker SHELXTL'
_computing_molecular_graphics 'Bruker SHELXTL'
_computing_publication_material 'Bruker SHELXTL'
_computing_structure_refinement 'SHELXL-97 (Sheldrick, 1997)'
_computing_structure_solution 'SHELXS-97 (Sheldrick, 1990)'
_diffrn_ambient_temperature 293(2)
_diffrn_measured_fraction_theta_full 0.997
_diffrn_measured_fraction_theta_max 0.997
_diffrn_measurement_device_type 'Bruker P4'
_diffrn_measurement_method '\w scans'
_diffrn_radiation_monochromator graphite
_diffrn_radiation_source 'fine-focus sealed tube'
_diffrn_radiation_type MoK\a
_diffrn_radiation_wavelength 0.71073
_diffrn_reflns_av_R_equivalents 0.0809
_diffrn_reflns_av_sigmaI/netI 0.0845
_diffrn_reflns_limit_h_max 20
_diffrn_reflns_limit_h_min -20
_diffrn_reflns_limit_k_max 8
_diffrn_reflns_limit_k_min -9
_diffrn_reflns_limit_l_max 19
_diffrn_reflns_limit_l_min -19
_diffrn_reflns_number 13851
_diffrn_reflns_theta_full 26.02
_diffrn_reflns_theta_max 26.02
_diffrn_reflns_theta_min 1.30
_diffrn_standards_decay_% 0
_diffrn_standards_interval_count 0
_diffrn_standards_number 0
_exptl_absorpt_coefficient_mu 1.104
_exptl_absorpt_correction_T_max 0.758
_exptl_absorpt_correction_T_min 0.648
_exptl_absorpt_correction_type multi-scan
_exptl_absorpt_process_details SADABS
_exptl_crystal_colour Green
_exptl_crystal_density_diffrn 1.693
_exptl_crystal_density_method 'not measured'
_exptl_crystal_description Block
_exptl_crystal_F_000 992
_exptl_crystal_size_max .4
_exptl_crystal_size_mid .35
_exptl_crystal_size_min .25
_refine_diff_density_max 0.625
_refine_diff_density_min -0.509
_refine_diff_density_rms 0.108
_refine_ls_extinction_method none
_refine_ls_goodness_of_fit_ref 1.083
_refine_ls_hydrogen_treatment mixed
_refine_ls_matrix_type full
_refine_ls_number_parameters 313
_refine_ls_number_reflns 3675
_refine_ls_number_restraints 21
_refine_ls_restrained_S_all 1.086
_refine_ls_R_factor_all 0.1131
_refine_ls_R_factor_gt 0.0622
_refine_ls_shift/su_max 0.002
_refine_ls_shift/su_mean 0.000
_refine_ls_structure_factor_coef Fsqd
_refine_ls_weighting_details 'calc w=1/[\s^2^(Fo^2^)+(0.0778P)^2^+0.2922P] where P=(Fo^2^+2Fc^2^)/3'
_refine_ls_weighting_scheme calc
_refine_ls_wR_factor_gt 0.1284
_refine_ls_wR_factor_ref 0.1587
_reflns_number_gt 2430
_reflns_number_total 3675
_reflns_threshold_expression >2sigma(I)
_cod_data_source_file c0jm03907a.txt
_cod_data_source_block NiAQDC
_cod_depositor_comments
;
The following automatic conversions were performed:
'_symmetry_cell_setting' value 'Monoclinic' changed to 'monoclinic'
according to '/home/saulius/struct/CIF-dictionaries/cif_core.dic'
dictionary named 'cif_core.dic' version 2.4.1 from 2010-06-29.

Automatic conversion script
Id: cif_fix_enum 1555 2011-01-17 13:19:09Z saulius 
;
_cod_original_cell_volume 1879.2(7)
_cod_original_sg_symbol_H-M 'P 21/c'
_cod_database_code 7205924

loop_
_symmetry_equiv_pos_as_xyz
'x, y, z'
'-x, y+1/2, -z+1/2'
'-x, -y, -z'
'x, -y-1/2, z-1/2'

loop_
_atom_site_label
_atom_site_type_symbol
_atom_site_fract_x
_atom_site_fract_y
_atom_site_fract_z
_atom_site_U_iso_or_equiv
_atom_site_adp_type
_atom_site_occupancy
_atom_site_symmetry_multiplicity
_atom_site_calc_flag
_atom_site_refinement_flags
_atom_site_disorder_assembly
_atom_site_disorder_group
O3 O 0.3620(2) 1.0703(5) 0.5594(2) 0.0339(9) Uani 1 1 d . . .
C6 C -0.0149(3) 0.7478(8) 0.3714(3) 0.0266(12) Uani 1 1 d . . .
Ni1 Ni 0.41465(4) 1.08704(9) 0.28644(4) 0.0211(2) Uani 1 1 d . . .
C1 C 0.1960(3) 0.8873(7) 0.5244(3) 0.0228(12) Uani 1 1 d . . .
H1 H 0.2192 0.9086 0.5829 0.027 Uiso 1 1 calc R . .
C2 C 0.2458(3) 0.9082(7) 0.4685(3) 0.0223(11) Uani 1 1 d . . .
C3 C 0.2102(3) 0.8826(7) 0.3801(3) 0.0217(11) Uani 1 1 d . . .
C4 C 0.1257(3) 0.8320(7) 0.3496(3) 0.0223(11) Uani 1 1 d . . .
H4 H 0.1022 0.8152 0.2909 0.027 Uiso 1 1 calc R . .
C5 C 0.0751(3) 0.8057(7) 0.4051(3) 0.0218(12) Uani 1 1 d . . .
C7 C -0.0637(3) 0.7056(7) 0.4348(3) 0.0242(12) Uani 1 1 d . . .
C8 C -0.1458(3) 0.6364(7) 0.4058(4) 0.0297(13) Uani 1 1 d . . .
H8 H -0.1691 0.6108 0.3478 0.036 Uiso 1 1 calc R . .
C9 C -0.1925(3) 0.6058(8) 0.4637(4) 0.0370(15) Uani 1 1 d . . .
H9 H -0.2477 0.5604 0.4442 0.044 Uiso 1 1 calc R . .
C10 C -0.1584(3) 0.6419(8) 0.5503(4) 0.0366(15) Uani 1 1 d . . .
H10 H -0.1907 0.6222 0.5886 0.044 Uiso 1 1 calc R . .
C11 C -0.0758(3) 0.7074(8) 0.5798(4) 0.0320(14) Uani 1 1 d . . .
H11 H -0.0522 0.7301 0.6381 0.038 Uiso 1 1 calc R . .
C12 C -0.0284(3) 0.7389(7) 0.5218(3) 0.0219(11) Uani 1 1 d . . .
C13 C 0.0593(3) 0.8127(7) 0.5559(3) 0.0239(12) Uani 1 1 d . . .
C14 C 0.1112(3) 0.8343(7) 0.4934(3) 0.0217(11) Uani 1 1 d . . .
C15 C 0.3405(3) 0.9430(7) 0.5080(3) 0.0235(12) Uani 1 1 d . . .
C16 C 0.2631(3) 0.9131(7) 0.3180(3) 0.0223(11) Uani 1 1 d . . .
O1 O -0.0493(2) 0.7385(7) 0.2946(2) 0.0484(12) Uani 1 1 d . . .
O2 O 0.0881(2) 0.8531(6) 0.6308(2) 0.0399(11) Uani 1 1 d . . .
O4 O 0.3915(2) 0.8319(5) 0.4891(2) 0.0277(9) Uani 1 1 d . . .
O5 O 0.3129(2) 1.0467(5) 0.3335(2) 0.0245(8) Uani 1 1 d . . .
O6 O 0.2528(2) 0.8092(5) 0.2562(3) 0.0407(11) Uani 1 1 d . . .
O7 O 0.5246(2) 1.1090(5) 0.2472(3) 0.0307(9) Uani 1 1 d D . .
H7A H 0.537(3) 1.171(6) 0.206(3) 0.037 Uiso 1 1 d D . .
H7B H 0.556(3) 1.020(5) 0.236(3) 0.037 Uiso 1 1 d D . .
O8 O 0.3649(2) 0.9207(6) 0.1827(2) 0.0325(9) Uani 1 1 d D . .
H8A H 0.384(3) 0.965(6) 0.142(3) 0.039 Uiso 1 1 d D . .
H8B H 0.396(3) 0.825(4) 0.181(3) 0.039 Uiso 1 1 d D . .
O9 O 0.4747(2) 0.8762(5) 0.3663(2) 0.0236(8) Uani 1 1 d D . .
H9A H 0.457(3) 0.880(7) 0.411(2) 0.028 Uiso 1 1 d D . .
H9B H 0.5268(13) 0.889(7) 0.395(3) 0.028 Uiso 1 1 d D . .
O10 O 0.4699(2) 1.2703(5) 0.3803(2) 0.0311(9) Uani 1 1 d D . .
H10A H 0.505(3) 1.247(7) 0.4305(19) 0.037 Uiso 1 1 d D . .
H10B H 0.438(3) 1.334(7) 0.405(3) 0.037 Uiso 1 1 d D . .
O11 O 0.3562(2) 1.3107(5) 0.2178(2) 0.0283(9) Uani 1 1 d D . .
H11A H 0.307(2) 1.347(7) 0.224(3) 0.034 Uiso 1 1 d D . .
H11B H 0.335(3) 1.309(8) 0.1631(13) 0.034 Uiso 1 1 d D . .
O12 O 0.2201(2) 1.4402(6) 0.2615(3) 0.0405(10) Uani 1 1 d D . .
H12A H 0.203(3) 1.550(4) 0.245(4) 0.049 Uiso 1 1 d D . .
H12B H 0.1655(17) 1.407(7) 0.245(4) 0.049 Uiso 1 1 d D . .
O13 O 0.3566(4) 1.4826(9) 0.4210(5) 0.095(2) Uani 1 1 d D . .
H13A H 0.385(6) 1.446(11) 0.475(3) 0.114 Uiso 1 1 d D . .
H13B H 0.362(6) 1.592(5) 0.445(5) 0.114 Uiso 1 1 d D . .

loop_
_atom_site_aniso_label
_atom_site_aniso_U_11
_atom_site_aniso_U_22
_atom_site_aniso_U_33
_atom_site_aniso_U_23
_atom_site_aniso_U_13
_atom_site_aniso_U_12
O3 0.0202(18) 0.047(2) 0.034(2) -0.019(2) 0.0062(16) -0.0078(18)
C6 0.022(3) 0.033(3) 0.024(3) -0.006(3) 0.005(2) -0.003(2)
Ni1 0.0197(3) 0.0237(4) 0.0216(4) 0.0018(3) 0.0084(3) 0.0009(3)
C1 0.019(2) 0.028(3) 0.020(3) -0.003(2) 0.003(2) 0.001(2)
C2 0.016(2) 0.022(3) 0.026(3) -0.004(2) 0.002(2) 0.000(2)
C3 0.019(2) 0.024(3) 0.022(3) 0.001(2) 0.006(2) 0.002(2)
C4 0.019(2) 0.031(3) 0.016(3) 0.000(2) 0.004(2) -0.002(2)
C5 0.018(2) 0.023(3) 0.022(3) 0.000(2) 0.002(2) 0.001(2)
C7 0.021(3) 0.027(3) 0.025(3) -0.001(2) 0.007(2) -0.001(2)
C8 0.026(3) 0.040(4) 0.025(3) -0.003(3) 0.010(2) -0.006(2)
C9 0.025(3) 0.040(4) 0.045(4) -0.003(3) 0.008(3) -0.010(3)
C10 0.026(3) 0.048(4) 0.040(4) 0.005(3) 0.016(3) -0.006(3)
C11 0.026(3) 0.047(4) 0.023(3) 0.002(3) 0.008(2) 0.004(3)
C12 0.017(2) 0.020(3) 0.029(3) 0.001(2) 0.007(2) 0.002(2)
C13 0.019(2) 0.032(3) 0.020(3) 0.002(2) 0.003(2) 0.000(2)
C14 0.019(2) 0.026(3) 0.021(3) 0.001(2) 0.007(2) 0.002(2)
C15 0.021(2) 0.035(3) 0.015(3) 0.001(3) 0.005(2) -0.001(2)
C16 0.019(2) 0.028(3) 0.020(3) 0.005(3) 0.006(2) -0.001(2)
O1 0.028(2) 0.095(4) 0.021(2) -0.005(2) 0.0060(18) -0.017(2)
O2 0.029(2) 0.067(3) 0.023(2) -0.007(2) 0.0075(18) -0.014(2)
O4 0.0182(17) 0.038(2) 0.027(2) 0.0031(18) 0.0062(16) 0.0058(16)
O5 0.0236(18) 0.026(2) 0.027(2) -0.0031(16) 0.0119(16) -0.0047(15)
O6 0.049(3) 0.046(3) 0.035(2) -0.017(2) 0.027(2) -0.024(2)
O7 0.030(2) 0.028(2) 0.040(2) 0.0080(19) 0.0214(18) 0.0029(17)
O8 0.032(2) 0.043(2) 0.024(2) -0.001(2) 0.0110(16) 0.0072(19)
O9 0.0191(17) 0.032(2) 0.0195(19) -0.0019(17) 0.0059(15) 0.0014(16)
O10 0.030(2) 0.035(2) 0.025(2) -0.0061(19) 0.0032(17) 0.0016(18)
O11 0.0252(19) 0.036(2) 0.025(2) 0.0085(19) 0.0097(17) 0.0088(17)
O12 0.032(2) 0.043(3) 0.047(3) 0.008(2) 0.013(2) 0.0079(19)
O13 0.071(4) 0.066(4) 0.146(6) -0.052(4) 0.027(4) 0.004(3)

loop_
_atom_type_symbol
_atom_type_description
_atom_type_scat_dispersion_real
_atom_type_scat_dispersion_imag
_atom_type_scat_source
C C 0.0033 0.0016 'International Tables Vol C Tables 4.2.6.8 and 6.1.1.4'
H H 0.0000 0.0000 'International Tables Vol C Tables 4.2.6.8 and 6.1.1.4'
O O 0.0106 0.0060 'International Tables Vol C Tables 4.2.6.8 and 6.1.1.4'
Ni Ni 0.3393 1.1124 'International Tables Vol C Tables 4.2.6.8 and 6.1.1.4'

loop_
_geom_angle_atom_site_label_1
_geom_angle_atom_site_label_2
_geom_angle_atom_site_label_3
_geom_angle
_geom_angle_site_symmetry_1
_geom_angle_site_symmetry_3
_geom_angle_publ_flag
O1 C6 C5 121.5(5) . . ?
O1 C6 C7 120.5(4) . . ?
C5 C6 C7 118.0(4) . . ?
O5 Ni1 O10 93.29(14) . . ?
O5 Ni1 O8 92.22(14) . . ?
O10 Ni1 O8 173.33(16) . . ?
O5 Ni1 O7 174.29(15) . . ?
O10 Ni1 O7 86.24(15) . . ?
O8 Ni1 O7 88.65(15) . . ?
O5 Ni1 O11 90.91(14) . . ?
O10 Ni1 O11 84.84(16) . . ?
O8 Ni1 O11 91.30(16) . . ?
O7 Ni1 O11 94.72(14) . . ?
O5 Ni1 O9 87.12(13) . . ?
O10 Ni1 O9 90.13(15) . . ?
O8 Ni1 O9 93.92(15) . . ?
O7 Ni1 O9 87.19(14) . . ?
O11 Ni1 O9 174.49(14) . . ?
C2 C1 C14 120.1(5) . . ?
C2 C1 H1 120.0 . . ?
C14 C1 H1 120.0 . . ?
C1 C2 C3 120.1(4) . . ?
C1 C2 C15 117.2(4) . . ?
C3 C2 C15 122.5(4) . . ?
C4 C3 C2 119.4(4) . . ?
C4 C3 C16 120.0(4) . . ?
C2 C3 C16 120.5(4) . . ?
C3 C4 C5 121.3(5) . . ?
C3 C4 H4 119.3 . . ?
C5 C4 H4 119.3 . . ?
C4 C5 C14 118.7(4) . . ?
C4 C5 C6 120.5(5) . . ?
C14 C5 C6 120.8(4) . . ?
C12 C7 C8 119.9(5) . . ?
C12 C7 C6 120.6(4) . . ?
C8 C7 C6 119.4(5) . . ?
C9 C8 C7 119.6(5) . . ?
C9 C8 H8 120.2 . . ?
C7 C8 H8 120.2 . . ?
C8 C9 C10 120.8(5) . . ?
C8 C9 H9 119.6 . . ?
C10 C9 H9 119.6 . . ?
C9 C10 C11 119.8(5) . . ?
C9 C10 H10 120.1 . . ?
C11 C10 H10 120.1 . . ?
C10 C11 C12 119.7(5) . . ?
C10 C11 H11 120.2 . . ?
C12 C11 H11 120.2 . . ?
C7 C12 C11 120.2(4) . . ?
C7 C12 C13 121.8(4) . . ?
C11 C12 C13 118.0(5) . . ?
O2 C13 C12 121.9(5) . . ?
O2 C13 C14 121.1(4) . . ?
C12 C13 C14 117.0(5) . . ?
C1 C14 C5 120.4(4) . . ?
C1 C14 C13 118.5(5) . . ?
C5 C14 C13 121.1(4) . . ?
O3 C15 O4 125.0(5) . . ?
O3 C15 C2 118.3(4) . . ?
O4 C15 C2 116.5(5) . . ?
O6 C16 O5 125.9(4) . . ?
O6 C16 C3 118.0(4) . . ?
O5 C16 C3 116.0(5) . . ?
C16 O5 Ni1 126.1(3) . . ?
Ni1 O7 H7A 132(3) . . ?
Ni1 O7 H7B 127(3) . . ?
H7A O7 H7B 89(2) . . ?
Ni1 O8 H8A 104(4) . . ?
Ni1 O8 H8B 114(4) . . ?
H8A O8 H8B 88(2) . . ?
Ni1 O9 H9A 107(3) . . ?
Ni1 O9 H9B 119(4) . . ?
H9A O9 H9B 93(2) . . ?
Ni1 O10 H10A 127(4) . . ?
Ni1 O10 H10B 120(4) . . ?
H10A O10 H10B 90(2) . . ?
Ni1 O11 H11A 119(3) . . ?
Ni1 O11 H11B 123(4) . . ?
H11A O11 H11B 90(2) . . ?
H12A O12 H12B 87(2) . . ?
H13A O13 H13B 84(2) . . ?

loop_
_geom_bond_atom_site_label_1
_geom_bond_atom_site_label_2
_geom_bond_distance
_geom_bond_site_symmetry_2
_geom_bond_publ_flag
O3 C15 1.243(6) . ?
C6 O1 1.217(6) . ?
C6 C5 1.481(7) . ?
C6 C7 1.494(7) . ?
Ni1 O5 2.031(3) . ?
Ni1 O10 2.050(4) . ?
Ni1 O8 2.060(4) . ?
Ni1 O7 2.068(3) . ?
Ni1 O11 2.074(4) . ?
Ni1 O9 2.090(4) . ?
C1 C2 1.382(7) . ?
C1 C14 1.391(6) . ?
C1 H1 0.9300 . ?
C2 C3 1.401(7) . ?
C2 C15 1.521(6) . ?
C3 C4 1.381(6) . ?
C3 C16 1.512(6) . ?
C4 C5 1.391(7) . ?
C4 H4 0.9300 . ?
C5 C14 1.402(7) . ?
C7 C12 1.388(7) . ?
C7 C8 1.389(7) . ?
C8 C9 1.380(7) . ?
C8 H8 0.9300 . ?
C9 C10 1.383(8) . ?
C9 H9 0.9300 . ?
C10 C11 1.386(7) . ?
C10 H10 0.9300 . ?
C11 C12 1.390(7) . ?
C11 H11 0.9300 . ?
C12 C13 1.488(7) . ?
C13 O2 1.209(6) . ?
C13 C14 1.496(7) . ?
C15 O4 1.266(6) . ?
C16 O6 1.236(6) . ?
C16 O5 1.260(6) . ?
O7 H7A 0.878(19) . ?
O7 H7B 0.877(19) . ?
O8 H8A 0.866(19) . ?
O8 H8B 0.877(19) . ?
O9 H9A 0.855(19) . ?
O9 H9B 0.856(19) . ?
O10 H10A 0.871(19) . ?
O10 H10B 0.873(19) . ?
O11 H11A 0.874(19) . ?
O11 H11B 0.858(19) . ?
O12 H12A 0.88(2) . ?
O12 H12B 0.89(2) . ?
O13 H13A 0.91(2) . ?
O13 H13B 0.89(2) . ?

loop_
_geom_torsion_atom_site_label_1
_geom_torsion_atom_site_label_2
_geom_torsion_atom_site_label_3
_geom_torsion_atom_site_label_4
_geom_torsion
_geom_torsion_site_symmetry_1
_geom_torsion_site_symmetry_2
_geom_torsion_site_symmetry_3
_geom_torsion_site_symmetry_4
_geom_torsion_publ_flag
C14 C1 C2 C3 2.3(8) . . . . ?
C14 C1 C2 C15 -172.4(5) . . . . ?
C1 C2 C3 C4 -1.6(8) . . . . ?
C15 C2 C3 C4 172.9(5) . . . . ?
C1 C2 C3 C16 177.3(5) . . . . ?
C15 C2 C3 C16 -8.2(8) . . . . ?
C2 C3 C4 C5 -0.1(8) . . . . ?
C16 C3 C4 C5 -179.0(5) . . . . ?
C3 C4 C5 C14 1.0(8) . . . . ?
C3 C4 C5 C6 -178.7(5) . . . . ?
O1 C6 C5 C4 -7.1(8) . . . . ?
C7 C6 C5 C4 174.5(5) . . . . ?
O1 C6 C5 C14 173.2(6) . . . . ?
C7 C6 C5 C14 -5.2(7) . . . . ?
O1 C6 C7 C12 -171.4(5) . . . . ?
C5 C6 C7 C12 7.0(8) . . . . ?
O1 C6 C7 C8 7.1(8) . . . . ?
C5 C6 C7 C8 -174.6(5) . . . . ?
C12 C7 C8 C9 1.7(8) . . . . ?
C6 C7 C8 C9 -176.8(5) . . . . ?
C7 C8 C9 C10 -0.5(9) . . . . ?
C8 C9 C10 C11 -0.8(9) . . . . ?
C9 C10 C11 C12 1.0(9) . . . . ?
C8 C7 C12 C11 -1.6(8) . . . . ?
C6 C7 C12 C11 176.9(5) . . . . ?
C8 C7 C12 C13 179.9(5) . . . . ?
C6 C7 C12 C13 -1.7(8) . . . . ?
C10 C11 C12 C7 0.2(8) . . . . ?
C10 C11 C12 C13 178.8(5) . . . . ?
C7 C12 C13 O2 175.0(5) . . . . ?
C11 C12 C13 O2 -3.6(8) . . . . ?
C7 C12 C13 C14 -5.3(7) . . . . ?
C11 C12 C13 C14 176.1(5) . . . . ?
C2 C1 C14 C5 -1.4(8) . . . . ?
C2 C1 C14 C13 179.9(5) . . . . ?
C4 C5 C14 C1 -0.2(8) . . . . ?
C6 C5 C14 C1 179.5(5) . . . . ?
C4 C5 C14 C13 178.4(5) . . . . ?
C6 C5 C14 C13 -1.9(8) . . . . ?
O2 C13 C14 C1 5.5(8) . . . . ?
C12 C13 C14 C1 -174.3(5) . . . . ?
O2 C13 C14 C5 -173.2(5) . . . . ?
C12 C13 C14 C5 7.1(7) . . . . ?
C1 C2 C15 O3 -53.8(7) . . . . ?
C3 C2 C15 O3 131.6(5) . . . . ?
C1 C2 C15 O4 122.3(5) . . . . ?
C3 C2 C15 O4 -52.3(7) . . . . ?
C4 C3 C16 O6 -39.3(7) . . . . ?
C2 C3 C16 O6 141.8(5) . . . . ?
C4 C3 C16 O5 139.1(5) . . . . ?
C2 C3 C16 O5 -39.8(7) . . . . ?
O6 C16 O5 Ni1 -20.2(7) . . . . ?
C3 C16 O5 Ni1 161.5(3) . . . . ?
O10 Ni1 O5 C16 -160.5(4) . . . . ?
O8 Ni1 O5 C16 23.3(4) . . . . ?
O11 Ni1 O5 C16 114.6(4) . . . . ?
O9 Ni1 O5 C16 -70.6(4) . . . . ?
